data_4088112
loop_
_publ_author_name
'Astakhov, Alexander V.'
'Khazipov, Oleg V.'
'Degtyareva, Evgeniya S.'
'Khrustalev, Victor N.'
'Chernyshev, Victor M.'
'Ananikov, Valentine P.'

_publ_section_title
;
 Facile Hydrolysis of Nickel(II) Complexes with N-Heterocyclic Carbene
 Ligands
;
_journal_issue 24
_journal_name_full Organometallics
_journal_page_first 5759
_journal_paper_doi 10.1021/acs.organomet.5b00856
_journal_volume 34
_journal_year 2015
_chemical_formula_moiety 'C32 H30 Cl2 N6 Ni, 2(C2 H4 Cl2)'
_chemical_formula_sum 'C36 H38 Cl6 N6 Ni'
_chemical_formula_weight 826.13
_space_group_crystal_system monoclinic
_space_group_IT_number 12
_space_group_name_Hall '-C 2y'
_space_group_name_H-M_alt 'C 1 2/m 1'
_atom_sites_solution_hydrogens mixed
_audit_creation_method SHELXL-2014/6
_cell_angle_alpha 90
_cell_angle_beta 102.236(8)
_cell_angle_gamma 90
_cell_formula_units_Z 2
_cell_length_a 11.342(6)
_cell_length_b 11.293(6)
_cell_length_c 15.324(7)
_cell_measurement_reflns_used 1057
_cell_measurement_temperature 100(2)
_cell_measurement_theta_max 24.72
_cell_measurement_theta_min 2.57
_cell_volume 1918.2(17)
_computing_cell_refinement 'Bruker SAINT'
_computing_data_collection 'Bruker APEX2'
_computing_data_reduction 'Bruker SAINT'
_computing_molecular_graphics 'Bruker SHELXTL'
_computing_publication_material 'Bruker SHELXTL'
_computing_structure_refinement 'SHELXL-2014/6 (Sheldrick, 2014)'
_computing_structure_solution 'SHELXS-97 (Sheldrick 2008)'
_diffrn_ambient_temperature 100(2)
_diffrn_measured_fraction_theta_full 1.000
_diffrn_measured_fraction_theta_max 0.994
_diffrn_measurement_device_type 'Bruker APEX-II CCD'
_diffrn_measurement_method '\f and \w scans'
_diffrn_radiation_type MoK\a
_diffrn_radiation_wavelength 0.71073
_diffrn_reflns_av_R_equivalents 0.0919
_diffrn_reflns_av_unetI/netI 0.0757
_diffrn_reflns_Laue_measured_fraction_full 1.000
_diffrn_reflns_Laue_measured_fraction_max 0.994
_diffrn_reflns_limit_h_max 14
_diffrn_reflns_limit_h_min -14
_diffrn_reflns_limit_k_max 14
_diffrn_reflns_limit_k_min -14
_diffrn_reflns_limit_l_max 19
_diffrn_reflns_limit_l_min -19
_diffrn_reflns_number 10212
_diffrn_reflns_point_group_measured_fraction_full 1.000
_diffrn_reflns_point_group_measured_fraction_max 0.994
_diffrn_reflns_theta_full 25.242
_diffrn_reflns_theta_max 27.580
_diffrn_reflns_theta_min 1.360
_exptl_absorpt_coefficient_mu 0.959
_exptl_absorpt_correction_T_max 0.968
_exptl_absorpt_correction_T_min 0.768
_exptl_absorpt_correction_type multi-scan
_exptl_absorpt_process_details 'SADABS (Bruker, 2003)'
_exptl_crystal_colour orange
_exptl_crystal_density_diffrn 1.430
_exptl_crystal_description plate
_exptl_crystal_F_000 852
_exptl_crystal_size_max 0.300
_exptl_crystal_size_mid 0.240
_exptl_crystal_size_min 0.030
_refine_diff_density_max 1.006
_refine_diff_density_min -0.651
_refine_diff_density_rms 0.105
_refine_ls_extinction_method none
_refine_ls_goodness_of_fit_ref 1.039
_refine_ls_hydrogen_treatment constr
_refine_ls_matrix_type full
_refine_ls_number_parameters 127
_refine_ls_number_reflns 2326
_refine_ls_number_restraints 8
_refine_ls_restrained_S_all 1.038
_refine_ls_R_factor_all 0.1307
_refine_ls_R_factor_gt 0.0783
_refine_ls_shift/su_max 0.001
_refine_ls_shift/su_mean 0.001
_refine_ls_structure_factor_coef Fsqd
_refine_ls_weighting_details 'w=1/[\s^2^(Fo^2^)+(0.0713P)^2^+14.2181P] where P=(Fo^2^+2Fc^2^)/3'
_refine_ls_weighting_scheme calc
_refine_ls_wR_factor_gt 0.1730
_refine_ls_wR_factor_ref 0.1997
_reflns_Friedel_coverage 0.000
_reflns_number_gt 1450
_reflns_number_total 2326
_reflns_threshold_expression 'I > 2\s(I)'
_cod_data_source_file om5b00856_si_002.cif
_cod_data_source_block 4e
_cod_original_cell_volume 1918.1(16)
_cod_original_sg_symbol_H-M 'C 2/m'
_cod_database_code 4088112
_shelx_space_group_comment
; 
The symmetry employed for this shelxl refinement is uniquely defined 
by the following loop, which should always be used as a source of 
symmetry information in preference to the above space-group names. 
They are only intended as comments. 
;
_shelx_estimated_absorpt_t_min 0.762
_shelx_estimated_absorpt_t_max 0.972
_shelxl_version_number 2014/6

loop_
_space_group_symop_operation_xyz
'x, y, z'
'-x, y, -z'
'x+1/2, y+1/2, z'
'-x+1/2, y+1/2, -z'
'-x, -y, -z'
'x, -y, z'
'-x+1/2, -y+1/2, -z'
'x+1/2, -y+1/2, z'

loop_
_atom_site_label
_atom_site_type_symbol
_atom_site_fract_x
_atom_site_fract_y
_atom_site_fract_z
_atom_site_U_iso_or_equiv
_atom_site_adp_type
_atom_site_occupancy
_atom_site_site_symmetry_order
_atom_site_calc_flag
_atom_site_refinement_flags_posn
_atom_site_refinement_flags_adp
_atom_site_refinement_flags_occupancy
_atom_site_disorder_assembly
_atom_site_disorder_group
Ni1 Ni 0.5000 0.0000 0.5000 0.0341(4) Uani 1 4 d S T P . .
Cl1 Cl 0.68593(14) 0.0000 0.57795(11) 0.0341(5) Uani 1 2 d S T P . .
N1 N 0.5604(4) 0.2442(4) 0.4562(3) 0.0348(11) Uani 1 1 d D . . . .
C2 C 0.5000 0.1700(7) 0.5000 0.0332(18) Uani 1 2 d S T P A .
C3 C 0.532(8) 0.359(3) 0.473(6) 0.038(3) Uani 0.5 1 d D . P A 1
H3 H 0.5585 0.4274 0.4469 0.046 Uiso 0.5 1 calc R U P A 1
N3 N 0.541(6) 0.3612(17) 0.473(5) 0.038(3) Uani 0.5 1 d D . P A 2
C4 C 0.6399(4) 0.2141(6) 0.3956(3) 0.0395(13) Uani 1 1 d . . . . .
H4A H 0.6678 0.1314 0.4067 0.047 Uiso 1 1 calc R U . . .
H4B H 0.7117 0.2662 0.4084 0.047 Uiso 1 1 calc R U . . .
C5 C 0.5779(4) 0.2273(5) 0.2978(3) 0.0344(12) Uani 1 1 d . . . . .
C6 C 0.4775(6) 0.1621(7) 0.2620(4) 0.058(2) Uani 1 1 d . . . . .
H6 H 0.4433 0.1111 0.2993 0.070 Uiso 1 1 calc R U . . .
C7 C 0.4257(7) 0.1698(9) 0.1726(4) 0.081(3) Uani 1 1 d . . . . .
H7 H 0.3565 0.1234 0.1487 0.097 Uiso 1 1 calc R U . . .
C8 C 0.4722(6) 0.2433(8) 0.1175(4) 0.068(2) Uani 1 1 d . . . . .
H8 H 0.4363 0.2480 0.0557 0.082 Uiso 1 1 calc R U . . .
C9 C 0.5703(7) 0.3090(8) 0.1526(4) 0.080(3) Uani 1 1 d . . . . .
H9 H 0.6030 0.3614 0.1154 0.096 Uiso 1 1 calc R U . . .
C10 C 0.6240(6) 0.3008(8) 0.2430(4) 0.075(3) Uani 1 1 d . . . . .
H10 H 0.6935 0.3469 0.2666 0.090 Uiso 1 1 calc R U . . .
Cl2 Cl 0.178(4) 0.0000 0.6908(9) 0.0604(7) Uani 0.5 2 d DS T P B 1
Cl3 Cl 0.2951(4) 0.0000 0.9731(4) 0.0604(7) Uani 0.5 2 d DS T P B 1
C11 C 0.2659(18) 0.0000 0.8002(11) 0.131(7) Uani 0.5 2 d DS T P B 1
H11A H 0.3185 -0.0709 0.8083 0.157 Uiso 0.5 1 d R U P B 1
C12 C 0.1885(13) 0.0000 0.8712(7) 0.131(7) Uani 0.5 2 d DS T P B 1
H12A H 0.1367 -0.0714 0.8659 0.157 Uiso 0.5 1 d R U P B 1
Cl2' Cl 0.180(4) 0.0000 0.6864(9) 0.0604(7) Uani 0.5 2 d DS T P C 2
Cl3' Cl 0.2533(4) 0.0000 0.9755(4) 0.0604(7) Uani 0.5 2 d DS T P C 2
C11' C 0.1697(17) 0.0000 0.7992(12) 0.131(7) Uani 0.5 2 d DS T P C 2
H11B H 0.1226 -0.0706 0.8092 0.157 Uiso 0.5 1 d R U P C 2
C12' C 0.2889(15) 0.0000 0.8690(6) 0.131(7) Uani 0.5 2 d DS T P C 2
H12B H 0.3369 -0.0711 0.8616 0.157 Uiso 0.5 1 d R U P C 2

loop_
_atom_site_aniso_label
_atom_site_aniso_U_11
_atom_site_aniso_U_22
_atom_site_aniso_U_33
_atom_site_aniso_U_23
_atom_site_aniso_U_13
_atom_site_aniso_U_12
Ni1 0.0188(6) 0.0589(10) 0.0212(6) 0.000 -0.0034(5) 0.000
Cl1 0.0160(7) 0.0588(13) 0.0236(8) 0.000 -0.0045(6) 0.000
N1 0.026(2) 0.055(3) 0.0198(19) 0.0041(19) -0.0046(15) 0.002(2)
C2 0.021(3) 0.060(5) 0.014(3) 0.000 -0.005(2) 0.000
C3 0.028(8) 0.060(4) 0.024(2) 0.006(2) -0.002(4) -0.003(3)
N3 0.028(8) 0.060(4) 0.024(2) 0.006(2) -0.002(4) -0.003(3)
C4 0.028(3) 0.061(4) 0.028(3) 0.007(3) 0.002(2) 0.004(2)
C5 0.028(3) 0.050(4) 0.022(2) 0.004(2) 0.0001(19) -0.003(2)
C6 0.070(4) 0.076(5) 0.027(3) -0.003(3) 0.007(3) -0.041(4)
C7 0.068(5) 0.141(8) 0.027(3) -0.008(4) -0.003(3) -0.059(5)
C8 0.050(4) 0.124(7) 0.024(3) 0.006(4) -0.006(3) -0.029(4)
C9 0.079(5) 0.125(7) 0.030(3) 0.025(4) -0.003(3) -0.053(5)
C10 0.056(4) 0.134(7) 0.027(3) 0.015(4) -0.008(3) -0.056(5)
Cl2 0.0413(12) 0.1101(17) 0.0261(9) 0.000 -0.0015(15) 0.000
Cl3 0.0413(12) 0.1101(17) 0.0261(9) 0.000 -0.0015(15) 0.000
C11 0.051(7) 0.27(2) 0.061(7) 0.000 -0.004(8) 0.000
C12 0.051(7) 0.27(2) 0.061(7) 0.000 -0.004(8) 0.000
Cl2' 0.0413(12) 0.1101(17) 0.0261(9) 0.000 -0.0015(15) 0.000
Cl3' 0.0413(12) 0.1101(17) 0.0261(9) 0.000 -0.0015(15) 0.000
C11' 0.051(7) 0.27(2) 0.061(7) 0.000 -0.004(8) 0.000
C12' 0.051(7) 0.27(2) 0.061(7) 0.000 -0.004(8) 0.000

loop_
_atom_type_symbol
_atom_type_description
_atom_type_scat_dispersion_real
_atom_type_scat_dispersion_imag
_atom_type_scat_source
C C 0.0033 0.0016 'International Tables Vol C Tables 4.2.6.8 and 6.1.1.4'
H H 0.0000 0.0000 'International Tables Vol C Tables 4.2.6.8 and 6.1.1.4'
N N 0.0061 0.0033 'International Tables Vol C Tables 4.2.6.8 and 6.1.1.4'
Cl Cl 0.1484 0.1585 'International Tables Vol C Tables 4.2.6.8 and 6.1.1.4'
Ni Ni 0.3393 1.1124 'International Tables Vol C Tables 4.2.6.8 and 6.1.1.4'

loop_
_geom_angle_atom_site_label_1
_geom_angle_atom_site_label_2
_geom_angle_atom_site_label_3
_geom_angle
_geom_angle_site_symmetry_1
C2 Ni1 Cl1 90.000(1) .
C2 N1 C3 109(4) .
C2 N1 N3 113(3) .
C2 N1 C4 128.1(5) .
C3 N1 C4 123(4) .
N3 N1 C4 119(3) .
N1 C2 N1 103.1(7) 2_656
N1 C2 Ni1 128.5(3) 2_656
N1 C2 Ni1 128.5(3) .
N1 C3 H3 125.4 .
N1 C4 C5 112.6(4) .
N1 C4 H4A 109.1 .
C5 C4 H4A 109.1 .
N1 C4 H4B 109.1 .
C5 C4 H4B 109.1 .
H4A C4 H4B 107.8 .
C10 C5 C6 118.4(5) .
C10 C5 C4 120.6(5) .
C6 C5 C4 120.9(5) .
C5 C6 C7 120.6(6) .
C5 C6 H6 119.7 .
C7 C6 H6 119.7 .
C8 C7 C6 121.0(6) .
C8 C7 H7 119.5 .
C6 C7 H7 119.5 .
C9 C8 C7 118.7(5) .
C9 C8 H8 120.6 .
C7 C8 H8 120.6 .
C8 C9 C10 120.6(6) .
C8 C9 H9 119.7 .
C10 C9 H9 119.7 .
C5 C10 C9 120.7(6) .
C5 C10 H10 119.7 .
C9 C10 H10 119.7 .
C12 C11 Cl2 112.4(15) .
C12 C11 H11A 109.3 .
Cl2 C11 H11A 108.9 .
C11 C12 Cl3 103.9(9) .
C11 C12 H12A 111.0 .
Cl3 C12 H12A 110.9 .
C12' C11' Cl2' 116.8(13) .
C12' C11' H11B 108.4 .
Cl2' C11' H11B 107.7 .
C11' C12' Cl3' 107.8(12) .
C11' C12' H12B 110.1 .
Cl3' C12' H12B 110.2 .

loop_
_geom_bond_atom_site_label_1
_geom_bond_atom_site_label_2
_geom_bond_distance
_geom_bond_site_symmetry_2
Ni1 C2 1.919(8) .
Ni1 Cl1 2.1922(17) .
N1 C2 1.349(7) .
N1 C3 1.373(3) .
N1 N3 1.373(3) .
N1 C4 1.464(6) .
C3 H3 0.9500 .
C3 N3 1.287(7) 2_656
C4 C5 1.521(6) .
C4 H4A 0.9900 .
C4 H4B 0.9900 .
C5 C10 1.361(8) .
C5 C6 1.370(8) .
C6 C7 1.375(8) .
C6 H6 0.9500 .
C7 C8 1.367(10) .
C7 H7 0.9500 .
C8 C9 1.351(9) .
C8 H8 0.9500 .
C9 C10 1.393(8) .
C9 H9 0.9500 .
C10 H10 0.9500 .
Cl2 C11 1.760(3) .
Cl3 C12 1.761(3) .
C11 C12 1.537(3) .
C11 H11A 0.9900 .
C12 H12A 0.9899 .
Cl2' C11' 1.758(3) .
Cl3' C12' 1.761(3) .
C11' C12' 1.536(3) .
C11' H11B 0.9900 .
C12' H12B 0.9901 .

loop_
_geom_torsion_atom_site_label_1
_geom_torsion_atom_site_label_2
_geom_torsion_atom_site_label_3
_geom_torsion_atom_site_label_4
_geom_torsion
C2 N1 C4 C5 100.9(5)
N1 C4 C5 C10 122.1(7)
N1 C4 C5 C6 -60.6(8)
C10 C5 C6 C7 0.8(12)
C4 C5 C6 C7 -176.5(7)
C5 C6 C7 C8 -0.6(14)
C6 C7 C8 C9 -0.3(15)
C7 C8 C9 C10 0.9(15)
C6 C5 C10 C9 -0.2(12)
C4 C5 C10 C9 177.2(7)
C8 C9 C10 C5 -0.7(15)
